data_7004217
loop_
_publ_author_name
'Tong, Lok H.'
'Wong, Yee-Lok'
'Pascu, Sofia I.'
'Dilworth, Jonathan R.'

_publ_section_title
;
 Synthesis, structures and catalytic properties of iron(iii) complexes
 with asymmetric N-capped tripodal NO3 ligands and a pentadentate N2O3
 ligand
;
_journal_issue 35
_journal_name_full 'Dalton Transactions'
_journal_page_first 4784
_journal_page_last 4791
_journal_paper_doi 10.1039/b804414g
_journal_year 2008
_chemical_formula_moiety 'C50 H77 Fe1 N3 O4.50'
_chemical_formula_sum 'C50 H77 Fe N3 O4.5'
_chemical_formula_weight 848.03
_space_group_IT_number 14
_symmetry_cell_setting monoclinic
_symmetry_space_group_name_Hall '-P 2ybc'
_symmetry_space_group_name_H-M 'P 1 21/c 1'
_atom_sites_solution_hydrogens geom
_atom_sites_solution_primary direct
_audit_creation_date 07-11-09
_audit_creation_method CRYSTALS_ver_12.80
_cell_angle_alpha 90
_cell_angle_beta 100.8828(5)
_cell_angle_gamma 90
_cell_formula_units_Z 4
_cell_length_a 14.3625(2)
_cell_length_b 13.6632(2)
_cell_length_c 26.7778(4)
_cell_measurement_reflns_used 39433
_cell_measurement_temperature 250
_cell_measurement_theta_max 28
_cell_measurement_theta_min 5
_cell_volume 5160.31(13)
_computing_cell_refinement 'DENZO/SCALEPACK (Otwinowski & Minor, 1997)'
_computing_data_collection 'Nonius (1997-2001). COLLECT.'
_computing_data_reduction 'DENZO/SCALEPACK (Otwinowski & Minor, 1997)'
_computing_molecular_graphics 'CAMERON (Watkin et al., 1996)'
_computing_publication_material 'CRYSTALS (Betteridge et al., 2003)'
_computing_structure_refinement 'CRYSTALS (Betteridge et al., 2003)'
_computing_structure_solution 'SIR92 (Altomare et al., 1994)'
_diffrn_ambient_temperature 250
_diffrn_measured_fraction_theta_full 0.985
_diffrn_measured_fraction_theta_max 0.973
_diffrn_measurement_device_type 'Nonius Kappa CCD'
_diffrn_measurement_method \w
_diffrn_radiation_monochromator graphite
_diffrn_radiation_type 'Mo K\a'
_diffrn_radiation_wavelength 0.71073
_diffrn_reflns_av_R_equivalents 0.060
_diffrn_reflns_limit_h_max 0
_diffrn_reflns_limit_h_min 0
_diffrn_reflns_limit_k_max 0
_diffrn_reflns_limit_k_min 0
_diffrn_reflns_limit_l_max 0
_diffrn_reflns_limit_l_min 0
_diffrn_reflns_number 39433
_diffrn_reflns_theta_full 25.000
_diffrn_reflns_theta_max 27.511
_diffrn_reflns_theta_min 5.125
_diffrn_standards_number 0
_exptl_absorpt_coefficient_mu 0.335
_exptl_absorpt_correction_T_max 0.99
_exptl_absorpt_correction_T_min 0.94
_exptl_absorpt_correction_type multi-scan
_exptl_absorpt_process_details 'DENZO/SCALEPACK (Otwinowski & Minor, 1997)'
_exptl_crystal_colour brown
_exptl_crystal_density_diffrn 1.091
_exptl_crystal_description plate
_exptl_crystal_F_000 1840
_exptl_crystal_size_max 0.24
_exptl_crystal_size_mid 0.20
_exptl_crystal_size_min 0.04
_refine_diff_density_max 0.66
_refine_diff_density_min -0.43
_refine_ls_extinction_method None
_refine_ls_goodness_of_fit_ref 1.1413
_refine_ls_hydrogen_treatment noref
_refine_ls_matrix_type full
_refine_ls_number_parameters 505
_refine_ls_number_reflns 6508
_refine_ls_number_restraints 39
_refine_ls_R_factor_all 0.1315
_refine_ls_R_factor_gt 0.0656
_refine_ls_shift/su_max 0.017004
_refine_ls_structure_factor_coef F
_refine_ls_weighting_details
;
Method, part 1, Chebychev polynomial, (Watkin, 1994, Prince, 1982)
[weight] = 1.0/[A~0~*T~0~(x)+A~1~*T~1~(x) ... +A~n-1~]*T~n-1~(x)]
where A~i~ are the Chebychev coefficients listed below and x= Fcalc/Fmax
Method = Robust Weighting (Prince, 1982)
W = [weight] * [1-(deltaF/6*sigmaF)^2^]^2^
A~i~ are:
3.67 -0.970 2.45
;
_refine_ls_weighting_scheme calc
_refine_ls_wR_factor_all 0.0744
_refine_ls_wR_factor_gt 0.0657
_refine_ls_wR_factor_ref 0.0657
_reflns_limit_h_max 18
_reflns_limit_h_min -18
_reflns_limit_k_max 17
_reflns_limit_k_min 0
_reflns_limit_l_max 34
_reflns_limit_l_min 0
_reflns_number_gt 6508
_reflns_number_total 12027
_reflns_threshold_expression I>3.00u(I)
_oxford_diffrn_Wilson_B_factor 0.00
_oxford_diffrn_Wilson_scale 0.00
_oxford_refine_ls_scale 0.8955(16)
_cod_data_source_file b804414g.txt
_cod_data_source_block 2
_cod_depositor_comments
;
The following automatic conversions were performed:
'_symmetry_cell_setting' value 'Monoclinic' changed to 'monoclinic'
according to '/home/saulius/struct/CIF-dictionaries/cif_core.dic'
dictionary named 'cif_core.dic' version 2.4.1 from 2010-06-29.

Automatic conversion script
Id: cif_fix_enum 1527 2010-12-29 10:47:43Z saulius 
;
_cod_original_sg_symbol_H-M 'P 1 21/c 1 '
_cod_original_formula_sum 'C50 H77 Fe1 N3 O4.50'
_cod_database_code 7004217

loop_
_symmetry_equiv_pos_as_xyz
x,y,z
-x,-y,-z
-x,y+1/2,-z+1/2
x,-y+1/2,z+1/2

loop_
_atom_site_label
_atom_site_type_symbol
_atom_site_fract_x
_atom_site_fract_y
_atom_site_fract_z
_atom_site_U_iso_or_equiv
_atom_site_occupancy
_atom_site_adp_type
_atom_site_refinement_flags_posn
_atom_site_refinement_flags_adp
_atom_site_refinement_flags_occupancy
_atom_site_disorder_assembly
_atom_site_disorder_group
_atom_site_attached_hydrogens
Fe1 Fe 0.27437(3) 0.18853(3) 0.667902(17) 0.0323 1.0000 Uani . . . . . .
O1 O 0.30129(17) 0.20365(18) 0.74043(8) 0.0443 1.0000 Uani . . . . . .
O2 O 0.17890(16) 0.25591(17) 0.62439(9) 0.0407 1.0000 Uani . . . . . .
O3 O 0.32726(16) 0.08624(17) 0.63657(9) 0.0407 1.0000 Uani . . . . . .
N1 N 0.17036(17) 0.08428(19) 0.68884(9) 0.0293 1.0000 Uani . . . . . .
C1 C 0.2671(2) 0.1353(3) 0.76775(12) 0.0352 1.0000 Uani . . . . . .
C2 C 0.2949(3) 0.1283(3) 0.82066(14) 0.0458 1.0000 Uani . . . . . .
C3 C 0.2589(3) 0.0541(3) 0.84695(13) 0.0481 1.0000 Uani . . . . . .
C4 C 0.1948(3) -0.0150(3) 0.82257(14) 0.0445 1.0000 Uani . . . . . .
C5 C 0.1658(2) -0.0052(3) 0.77001(13) 0.0369 1.0000 Uani . . . . . .
C6 C 0.2011(2) 0.0669(2) 0.74338(12) 0.0323 1.0000 Uani . . . . . .
C7 C 0.0941(2) 0.2226(2) 0.59998(12) 0.0351 1.0000 Uani . . . . . .
C8 C 0.0581(3) 0.2492(3) 0.54871(13) 0.0417 1.0000 Uani . . . . . .
C9 C -0.0281(3) 0.2086(3) 0.52596(14) 0.0450 1.0000 Uani . . . . . .
C10 C -0.0813(2) 0.1442(3) 0.55003(14) 0.0426 1.0000 Uani . . . . . .
C11 C -0.0447(2) 0.1223(3) 0.60046(13) 0.0371 1.0000 Uani . . . . . .
C12 C 0.0408(2) 0.1616(2) 0.62542(12) 0.0339 1.0000 Uani . . . . . .
C13 C 0.0770(2) 0.1381(2) 0.68037(12) 0.0344 1.0000 Uani . . . . . .
C14 C 0.3305(2) -0.0111(3) 0.64340(12) 0.0358 1.0000 Uani . . . . . .
C15 C 0.4105(2) -0.0660(3) 0.63631(14) 0.0431 1.0000 Uani . . . . . .
C16 C 0.4074(3) -0.1666(3) 0.64280(15) 0.0507 1.0000 Uani . . . . . .
C17 C 0.3308(3) -0.2165(3) 0.65560(16) 0.0531 1.0000 Uani D . . . . .
C18 C 0.2539(3) -0.1601(3) 0.66254(14) 0.0441 1.0000 Uani . . . . . .
C19 C 0.2521(2) -0.0598(2) 0.65608(12) 0.0334 1.0000 Uani . . . . . .
C20 C 0.1616(2) -0.0047(3) 0.65670(12) 0.0338 1.0000 Uani . . . . . .
C21 C 0.1549(3) -0.0988(3) 0.85085(16) 0.0606 1.0000 Uani . . . . . .
C22 C 0.1769(6) -0.1948(4) 0.8294(3) 0.1190 1.0000 Uani . . . . . .
C23 C 0.1924(6) -0.0954(5) 0.9078(2) 0.1071 1.0000 Uani . . . . . .
C24 C 0.0481(5) -0.0881(5) 0.8438(3) 0.1111 1.0000 Uani . . . . . .
C25 C 0.1129(3) 0.3180(3) 0.51939(15) 0.0596 1.0000 Uani . . . . . .
C26 C 0.1362(5) 0.4139(4) 0.5484(2) 0.0874 1.0000 Uani . . . . . .
C27 C 0.0563(5) 0.3421(5) 0.4664(2) 0.1005 1.0000 Uani . . . . . .
C28 C 0.2041(4) 0.2683(4) 0.51177(18) 0.0780 1.0000 Uani . . . . . .
C29 C -0.1720(3) 0.0974(3) 0.52031(15) 0.0543 1.0000 Uani . . . . . .
C30 C -0.1454(4) 0.0255(5) 0.4823(3) 0.0992 1.0000 Uani . . . . . .
C31 C -0.2267(4) 0.0446(8) 0.5545(2) 0.1378 1.0000 Uani . . . . . .
C32 C -0.2354(5) 0.1744(5) 0.4899(3) 0.1411 1.0000 Uani . . . . . .
C33 C 0.4969(3) -0.0155(3) 0.62112(17) 0.0567 1.0000 Uani . . . . . .
C34 C 0.5405(3) 0.0577(4) 0.6621(2) 0.0779 1.0000 Uani . . . . . .
C35 C 0.4667(3) 0.0369(4) 0.56972(19) 0.0743 1.0000 Uani . . . . . .
C36 C 0.5754(4) -0.0903(4) 0.6156(3) 0.0929 1.0000 Uani . . . . . .
C37 C 0.3308(3) -0.3276(3) 0.66160(19) 0.0795 1.0000 Uani D . . . . .
C38 C 0.2302(7) -0.3700(9) 0.6598(5) 0.1150(19) 0.537(6) Uiso D . P 2 1 .
C39 C 0.3589(9) -0.3748(9) 0.6132(4) 0.1150(19) 0.537(6) Uiso D . P 2 1 .
C40 C 0.3996(8) -0.3647(9) 0.7071(4) 0.1150(19) 0.537(6) Uiso D . P 2 1 .
C138 C 0.4308(7) -0.3708(10) 0.6640(6) 0.1150(19) 0.463(6) Uiso D . P 2 2 .
C139 C 0.2544(9) -0.3766(9) 0.6244(5) 0.1150(19) 0.463(6) Uiso D . P 2 2 .
C140 C 0.3138(10) -0.3460(10) 0.7170(4) 0.1150(19) 0.463(6) Uiso D . P 2 2 .
N2 N 0.3828(2) 0.2903(2) 0.66526(11) 0.0424 1.0000 Uani . . . . . .
N3 N 0.5109(2) 0.3768(2) 0.69201(12) 0.0435 1.0000 Uani . . . . . .
C41 C 0.4409(2) 0.3242(3) 0.70501(13) 0.0411 1.0000 Uani . . . . . .
C42 C 0.4966(3) 0.3769(4) 0.64038(16) 0.0614 1.0000 Uani . . . . . .
C43 C 0.4182(3) 0.3238(4) 0.62411(14) 0.0669 1.0000 Uani . . . . . .
C44 C 0.5877(3) 0.4256(4) 0.72623(18) 0.0709 1.0000 Uani . . . . . .
O4 O 0.0718(6) 0.3931(7) 0.8146(3) 0.119(2) 0.610(7) Uiso D . P 1 1 .
C45 C 0.0658(10) 0.3157(10) 0.8487(4) 0.156(3) 0.610(7) Uiso D . P 1 1 .
C46 C 0.0247(11) 0.2275(10) 0.8209(6) 0.127(2) 0.610(7) Uiso D . P 1 1 .
C47 C 0.1553(10) 0.3897(10) 0.7951(7) 0.156(3) 0.610(7) Uiso D . P 1 1 .
C48 C 0.1675(9) 0.4904(10) 0.7760(5) 0.127(2) 0.610(7) Uiso D . P 1 1 .
O104 O 0.0769(8) 0.3395(10) 0.7883(5) 0.119(2) 0.390(7) Uiso D . P 1 2 .
C145 C 0.0732(14) 0.2737(17) 0.8279(7) 0.156(3) 0.390(7) Uiso D . P 1 2 .
C146 C -0.0097(15) 0.2057(15) 0.8145(9) 0.127(2) 0.390(7) Uiso D . P 1 2 .
C147 C 0.1570(16) 0.4009(17) 0.7995(7) 0.156(3) 0.390(7) Uiso D . P 1 2 .
C148 C 0.1876(14) 0.4321(16) 0.7512(8) 0.127(2) 0.390(7) Uiso D . P 1 2 .
O5 O 0.4820(19) 0.5201(14) 0.4824(8) 0.252(10) 0.5000 Uiso D . . 3 1 .
C49 C 0.5292(18) 0.4298(16) 0.4975(14) 0.226(9) 0.5000 Uiso D . . 3 1 .
C50 C 0.467(2) 0.3442(16) 0.4762(15) 0.250(10) 0.5000 Uiso D . . 3 1 .
C51 C 0.5293(18) 0.6009(15) 0.5091(13) 0.226(9) 0.5000 Uiso D . . 3 1 .
C52 C 0.470(2) 0.6927(16) 0.4980(12) 0.250(10) 0.5000 Uiso D . . 3 1 .
H21 H 0.3407 0.1768 0.8395 0.0542 1.0000 Uiso . . . . . .
H31 H 0.2798 0.0501 0.8847 0.0571 1.0000 Uiso . . . . . .
H51 H 0.1181 -0.0521 0.7514 0.0445 1.0000 Uiso . . . . . .
H91 H -0.0540 0.2266 0.4898 0.0519 1.0000 Uiso . . . . . .
H111 H -0.0806 0.0771 0.6193 0.0437 1.0000 Uiso . . . . . .
H131 H 0.0856 0.2007 0.7001 0.0416 1.0000 Uiso . . . . . .
H132 H 0.0291 0.0964 0.6930 0.0416 1.0000 Uiso . . . . . .
H161 H 0.4639 -0.2058 0.6380 0.0608 1.0000 Uiso . . . . . .
H181 H 0.1981 -0.1932 0.6725 0.0530 1.0000 Uiso . . . . . .
H201 H 0.1166 -0.0503 0.6692 0.0401 1.0000 Uiso . . . . . .
H202 H 0.1345 0.0153 0.6210 0.0401 1.0000 Uiso . . . . . .
H221 H 0.1508 -0.2488 0.8479 0.1526 1.0000 Uiso . . . . . .
H222 H 0.2471 -0.2025 0.8335 0.1526 1.0000 Uiso . . . . . .
H223 H 0.1474 -0.1976 0.7925 0.1526 1.0000 Uiso . . . . . .
H231 H 0.1649 -0.1508 0.9247 0.1292 1.0000 Uiso . . . . . .
H232 H 0.1740 -0.0319 0.9218 0.1292 1.0000 Uiso . . . . . .
H233 H 0.2631 -0.1012 0.9146 0.1292 1.0000 Uiso . . . . . .
H241 H 0.0218 -0.1423 0.8620 0.1377 1.0000 Uiso . . . . . .
H242 H 0.0323 -0.0237 0.8578 0.1377 1.0000 Uiso . . . . . .
H243 H 0.0197 -0.0913 0.8067 0.1377 1.0000 Uiso . . . . . .
H261 H 0.1718 0.4579 0.5288 0.1029 1.0000 Uiso . . . . . .
H262 H 0.1759 0.4000 0.5825 0.1029 1.0000 Uiso . . . . . .
H263 H 0.0760 0.4467 0.5528 0.1029 1.0000 Uiso . . . . . .
H271 H 0.0942 0.3870 0.4485 0.1161 1.0000 Uiso . . . . . .
H272 H -0.0045 0.3748 0.4698 0.1161 1.0000 Uiso . . . . . .
H273 H 0.0422 0.2804 0.4464 0.1161 1.0000 Uiso . . . . . .
H281 H 0.2398 0.3132 0.4926 0.0953 1.0000 Uiso . . . . . .
H282 H 0.2440 0.2528 0.5456 0.0953 1.0000 Uiso . . . . . .
H283 H 0.1884 0.2065 0.4920 0.0953 1.0000 Uiso . . . . . .
H301 H -0.2041 -0.0055 0.4627 0.1175 1.0000 Uiso . . . . . .
H302 H -0.1031 -0.0263 0.5008 0.1175 1.0000 Uiso . . . . . .
H303 H -0.1114 0.0607 0.4584 0.1175 1.0000 Uiso . . . . . .
H311 H -0.2851 0.0152 0.5337 0.1635 1.0000 Uiso . . . . . .
H312 H -0.2450 0.0918 0.5795 0.1635 1.0000 Uiso . . . . . .
H313 H -0.1864 -0.0084 0.5732 0.1635 1.0000 Uiso . . . . . .
H321 H -0.2941 0.1424 0.4708 0.1519 1.0000 Uiso . . . . . .
H322 H -0.2531 0.2246 0.5136 0.1519 1.0000 Uiso . . . . . .
H323 H -0.2006 0.2066 0.4653 0.1519 1.0000 Uiso . . . . . .
H341 H 0.5965 0.0900 0.6518 0.0929 1.0000 Uiso . . . . . .
H342 H 0.5613 0.0225 0.6951 0.0929 1.0000 Uiso . . . . . .
H343 H 0.4923 0.1083 0.6662 0.0929 1.0000 Uiso . . . . . .
H351 H 0.5231 0.0696 0.5601 0.0924 1.0000 Uiso . . . . . .
H352 H 0.4174 0.0872 0.5727 0.0924 1.0000 Uiso . . . . . .
H353 H 0.4401 -0.0120 0.5431 0.0924 1.0000 Uiso . . . . . .
H361 H 0.6304 -0.0553 0.6058 0.1160 1.0000 Uiso . . . . . .
H362 H 0.5968 -0.1247 0.6488 0.1160 1.0000 Uiso . . . . . .
H363 H 0.5497 -0.1393 0.5888 0.1160 1.0000 Uiso . . . . . .
H381 H 0.2343 -0.4427 0.6639 0.1380 0.5370 Uiso . . . 2 1 .
H382 H 0.2023 -0.3411 0.6880 0.1380 0.5370 Uiso . . . 2 1 .
H383 H 0.1891 -0.3536 0.6264 0.1380 0.5370 Uiso . . . 2 1 .
H391 H 0.3592 -0.4477 0.6165 0.1380 0.5370 Uiso . . . 2 1 .
H392 H 0.4235 -0.3517 0.6098 0.1380 0.5370 Uiso . . . 2 1 .
H393 H 0.3119 -0.3551 0.5823 0.1380 0.5370 Uiso . . . 2 1 .
H401 H 0.3956 -0.4377 0.7085 0.1380 0.5370 Uiso . . . 2 1 .
H402 H 0.3835 -0.3361 0.7388 0.1380 0.5370 Uiso . . . 2 1 .
H403 H 0.4655 -0.3450 0.7043 0.1380 0.5370 Uiso . . . 2 1 .
H1381 H 0.4283 -0.4435 0.6679 0.1380 0.4630 Uiso . . . 2 2 .
H1382 H 0.4753 -0.3423 0.6936 0.1380 0.4630 Uiso . . . 2 2 .
H1383 H 0.4535 -0.3546 0.6318 0.1380 0.4630 Uiso . . . 2 2 .
H1391 H 0.2577 -0.4490 0.6301 0.1380 0.4630 Uiso . . . 2 2 .
H1392 H 0.1911 -0.3519 0.6293 0.1380 0.4630 Uiso . . . 2 2 .
H1393 H 0.2630 -0.3618 0.5890 0.1380 0.4630 Uiso . . . 2 2 .
H1401 H 0.3130 -0.4180 0.7235 0.1380 0.4630 Uiso . . . 2 2 .
H1402 H 0.3660 -0.3148 0.7419 0.1380 0.4630 Uiso . . . 2 2 .
H1403 H 0.2517 -0.3168 0.7207 0.1380 0.4630 Uiso . . . 2 2 .
H411 H 0.4337 0.3122 0.7409 0.0492 1.0000 Uiso . . . . . .
H421 H 0.5367 0.4101 0.6187 0.0739 1.0000 Uiso . . . . . .
H431 H 0.3899 0.3105 0.5877 0.0793 1.0000 Uiso . . . . . .
H441 H 0.6298 0.4594 0.7059 0.0833 1.0000 Uiso . . . . . .
H442 H 0.5607 0.4747 0.7472 0.0833 1.0000 Uiso . . . . . .
H443 H 0.6254 0.3760 0.7491 0.0833 1.0000 Uiso . . . . . .
H451 H 0.0247 0.3361 0.8731 0.1874 0.6100 Uiso . . . 1 1 .
H452 H 0.1308 0.2999 0.8678 0.1874 0.6100 Uiso . . . 1 1 .
H461 H 0.0211 0.1735 0.8456 0.1520 0.6100 Uiso . . . 1 1 .
H462 H -0.0404 0.2429 0.8017 0.1520 0.6100 Uiso . . . 1 1 .
H463 H 0.0657 0.2067 0.7965 0.1520 0.6100 Uiso . . . 1 1 .
H471 H 0.2102 0.3717 0.8224 0.1874 0.6100 Uiso . . . 1 1 .
H472 H 0.1494 0.3411 0.7668 0.1874 0.6100 Uiso . . . 1 1 .
H481 H 0.2266 0.4932 0.7614 0.1520 0.6100 Uiso . . . 1 1 .
H482 H 0.1725 0.5380 0.8048 0.1520 0.6100 Uiso . . . 1 1 .
H483 H 0.1117 0.5075 0.7491 0.1520 0.6100 Uiso . . . 1 1 .
H1451 H 0.0670 0.3113 0.8592 0.1874 0.3900 Uiso . . . 1 2 .
H1452 H 0.1331 0.2345 0.8347 0.1874 0.3900 Uiso . . . 1 2 .
H1461 H -0.0108 0.1596 0.8433 0.1520 0.3900 Uiso . . . 1 2 .
H1462 H -0.0698 0.2446 0.8078 0.1520 0.3900 Uiso . . . 1 2 .
H1463 H -0.0037 0.1677 0.7833 0.1520 0.3900 Uiso . . . 1 2 .
H1471 H 0.1408 0.4602 0.8180 0.1874 0.3900 Uiso . . . 1 2 .
H1472 H 0.2101 0.3647 0.8214 0.1874 0.3900 Uiso . . . 1 2 .
H1481 H 0.2444 0.4756 0.7596 0.1520 0.3900 Uiso . . . 1 2 .
H1482 H 0.1347 0.4684 0.7293 0.1520 0.3900 Uiso . . . 1 2 .
H1483 H 0.2040 0.3729 0.7327 0.1520 0.3900 Uiso . . . 1 2 .
H491 H 0.5430 0.4256 0.5354 0.2711 0.5000 Uiso . . . . . .
H492 H 0.5899 0.4272 0.4844 0.2711 0.5000 Uiso . . . . . .
H501 H 0.5010 0.2815 0.4870 0.3003 0.5000 Uiso . . . . . .
H502 H 0.4064 0.3465 0.4892 0.3003 0.5000 Uiso . . . . . .
H503 H 0.4533 0.3480 0.4382 0.3003 0.5000 Uiso . . . . . .
H511 H 0.5405 0.5872 0.5464 0.2711 0.5000 Uiso . . . . . .
H512 H 0.5915 0.6111 0.4982 0.2711 0.5000 Uiso . . . . . .
H521 H 0.5040 0.7491 0.5171 0.3003 0.5000 Uiso . . . . . .
H522 H 0.4077 0.6829 0.5089 0.3003 0.5000 Uiso . . . . . .
H523 H 0.4587 0.7068 0.4607 0.3003 0.5000 Uiso . . . . . .

loop_
_atom_site_aniso_label
_atom_site_aniso_U_11
_atom_site_aniso_U_22
_atom_site_aniso_U_33
_atom_site_aniso_U_23
_atom_site_aniso_U_13
_atom_site_aniso_U_12
Fe1 0.0315(2) 0.0324(2) 0.0320(2) 0.0010(2) 0.00344(16) -0.0051(2)
O1 0.0494(14) 0.0470(16) 0.0345(12) -0.0020(11) 0.0030(10) -0.0182(12)
O2 0.0415(13) 0.0346(13) 0.0430(13) 0.0051(11) 0.0005(11) -0.0035(10)
O3 0.0392(13) 0.0369(13) 0.0493(14) -0.0013(11) 0.0168(11) -0.0032(11)
N1 0.0282(13) 0.0308(14) 0.0282(13) -0.0008(11) 0.0032(10) -0.0014(11)
C1 0.0349(17) 0.0375(19) 0.0334(17) 0.0019(15) 0.0068(14) -0.0031(15)
C2 0.044(2) 0.053(2) 0.0386(19) -0.0023(17) 0.0032(16) -0.0073(18)
C3 0.055(2) 0.056(2) 0.0313(18) 0.0054(18) 0.0043(16) 0.001(2)
C4 0.050(2) 0.045(2) 0.041(2) 0.0094(17) 0.0137(16) -0.0002(17)
C5 0.0345(17) 0.0368(19) 0.0399(18) 0.0023(15) 0.0083(14) -0.0036(15)
C6 0.0276(15) 0.0367(18) 0.0321(16) 0.0015(14) 0.0047(13) 0.0012(14)
C7 0.0369(17) 0.0296(16) 0.0359(17) -0.0002(14) -0.0002(14) 0.0049(14)
C8 0.049(2) 0.0344(19) 0.0391(19) 0.0014(15) 0.0011(16) 0.0042(16)
C9 0.050(2) 0.041(2) 0.0383(18) -0.0016(16) -0.0048(16) 0.0089(17)
C10 0.0356(18) 0.044(2) 0.045(2) -0.0077(17) 0.0006(15) 0.0059(16)
C11 0.0313(17) 0.0401(19) 0.0379(18) -0.0051(15) 0.0017(14) 0.0062(14)
C12 0.0324(16) 0.0333(17) 0.0353(17) -0.0015(14) 0.0048(13) 0.0093(13)
C13 0.0293(16) 0.0387(19) 0.0360(17) -0.0017(15) 0.0084(13) 0.0042(14)
C14 0.0355(17) 0.0405(19) 0.0303(16) -0.0035(15) 0.0032(13) -0.0018(15)
C15 0.0335(18) 0.052(2) 0.044(2) -0.0087(18) 0.0069(15) 0.0037(16)
C16 0.045(2) 0.051(2) 0.056(2) -0.0038(19) 0.0092(17) 0.0147(18)
C17 0.057(2) 0.041(2) 0.061(2) 0.0086(19) 0.0106(19) 0.0164(18)
C18 0.048(2) 0.0397(19) 0.045(2) 0.0039(16) 0.0092(17) 0.0026(16)
C19 0.0352(17) 0.0335(17) 0.0308(17) 0.0012(14) 0.0044(13) 0.0035(14)
C20 0.0297(16) 0.0379(18) 0.0326(17) -0.0038(14) 0.0030(13) -0.0020(14)
C21 0.080(3) 0.056(3) 0.049(2) 0.014(2) 0.019(2) -0.009(2)
C22 0.212(8) 0.056(3) 0.113(5) 0.016(3) 0.093(5) -0.007(4)
C23 0.169(6) 0.095(4) 0.059(3) 0.029(3) 0.026(4) -0.028(4)
C24 0.096(4) 0.113(5) 0.136(6) 0.049(4) 0.050(4) -0.020(4)
C25 0.071(3) 0.054(2) 0.049(2) 0.011(2) -0.0002(19) -0.012(2)
C26 0.122(5) 0.050(3) 0.085(4) 0.015(3) 0.007(3) -0.019(3)
C27 0.125(5) 0.106(5) 0.060(3) 0.045(3) -0.011(3) -0.034(4)
C28 0.089(4) 0.091(4) 0.059(3) 0.008(3) 0.025(3) -0.025(3)
C29 0.043(2) 0.067(3) 0.047(2) -0.009(2) -0.0059(17) -0.001(2)
C30 0.086(4) 0.097(4) 0.110(5) -0.061(4) 0.009(3) -0.024(3)
C31 0.071(4) 0.270(10) 0.067(3) -0.021(5) 0.002(3) -0.089(5)
C32 0.090(4) 0.101(5) 0.189(8) 0.001(5) -0.085(5) 0.008(4)
C33 0.037(2) 0.068(3) 0.067(3) -0.011(2) 0.0184(19) -0.0009(19)
C34 0.042(2) 0.101(4) 0.090(4) -0.024(3) 0.009(2) -0.017(3)
C35 0.065(3) 0.096(4) 0.070(3) -0.001(3) 0.033(2) -0.017(3)
C36 0.053(3) 0.094(4) 0.143(5) -0.019(4) 0.047(3) 0.003(3)
C37 0.079(3) 0.050(3) 0.116(4) 0.020(3) 0.036(3) 0.027(2)
N2 0.0418(16) 0.0449(18) 0.0391(15) -0.0007(13) 0.0046(13) -0.0136(14)
N3 0.0378(16) 0.0458(18) 0.0457(17) 0.0004(14) 0.0051(13) -0.0114(14)
C41 0.0407(18) 0.043(2) 0.0391(18) 0.0035(17) 0.0066(14) -0.0098(17)
C42 0.065(3) 0.074(3) 0.045(2) 0.005(2) 0.012(2) -0.030(2)
C43 0.072(3) 0.092(4) 0.0340(19) 0.003(2) 0.0038(18) -0.041(3)
C44 0.059(3) 0.091(4) 0.058(3) -0.001(3) 0.000(2) -0.036(3)

loop_
_atom_type_symbol
_atom_type_scat_dispersion_real
_atom_type_scat_dispersion_imag
_atom_type_scat_Cromer_Mann_a1
_atom_type_scat_Cromer_Mann_b1
_atom_type_scat_Cromer_Mann_a2
_atom_type_scat_Cromer_Mann_b2
_atom_type_scat_Cromer_Mann_a3
_atom_type_scat_Cromer_Mann_b3
_atom_type_scat_Cromer_Mann_a4
_atom_type_scat_Cromer_Mann_b4
_atom_type_scat_Cromer_Mann_c
_atom_type_scat_source
C 0.0020 0.0020 2.3100 20.8439 1.0200 10.2075 1.5886 0.5687 0.8650 51.6512 0.2156 'International Tables Vol C 4.2.6.8 and 6.1.1.4'
H 0.0000 0.0000 0.4930 10.5109 0.3229 26.1257 0.1402 3.1424 0.0408 57.7997 0.0030 'International Tables Vol C 4.2.6.8 and 6.1.1.4'
Fe 0.3010 0.8450 11.7695 4.7611 7.3573 0.3072 3.5222 15.3535 2.3045 76.8805 1.0369 'International Tables Vol C 4.2.6.8 and 6.1.1.4'
N 0.0040 0.0030 12.2126 0.0057 3.1322 9.8933 2.0125 28.9975 1.1663 0.5826 -11.5290 'International Tables Vol C 4.2.6.8 and 6.1.1.4'
O 0.0080 0.0060 3.0485 13.2771 2.2868 5.7011 1.5463 0.3239 0.8670 32.9089 0.2508 'International Tables Vol C 4.2.6.8 and 6.1.1.4'

loop_
_geom_angle_atom_site_label_1
_geom_angle_site_symmetry_1
_geom_angle_atom_site_label_2
_geom_angle_site_symmetry_2
_geom_angle_atom_site_label_3
_geom_angle_site_symmetry_3
_geom_angle
_geom_angle_publ_flag
O1 . Fe1 . O2 . 124.26(11) yes
O1 . Fe1 . O3 . 121.00(11) yes
O2 . Fe1 . O3 . 113.74(11) yes
O1 . Fe1 . N1 . 80.18(9) yes
O2 . Fe1 . N1 . 91.38(10) yes
O3 . Fe1 . N1 . 89.05(10) yes
O1 . Fe1 . N2 . 87.35(10) yes
O2 . Fe1 . N2 . 96.58(11) yes
O3 . Fe1 . N2 . 96.52(11) yes
N1 . Fe1 . N2 . 167.48(10) yes
Fe1 . O1 . C1 . 117.0(2) yes
Fe1 . O2 . C7 . 128.8(2) yes
Fe1 . O3 . C14 . 133.5(2) yes
Fe1 . N1 . C6 . 105.44(18) yes
Fe1 . N1 . C13 . 105.77(19) yes
C6 . N1 . C13 . 108.7(2) yes
Fe1 . N1 . C20 . 111.66(18) yes
C6 . N1 . C20 . 115.1(2) yes
C13 . N1 . C20 . 109.7(2) yes
O1 . C1 . C2 . 122.5(3) yes
O1 . C1 . C6 . 119.8(3) yes
C2 . C1 . C6 . 117.7(3) yes
C1 . C2 . C3 . 120.0(3) yes
C1 . C2 . H21 . 120.0 no
C3 . C2 . H21 . 120.0 no
C2 . C3 . C4 . 122.3(3) yes
C2 . C3 . H31 . 118.9 no
C4 . C3 . H31 . 118.9 no
C3 . C4 . C5 . 116.9(3) yes
C3 . C4 . C21 . 123.2(3) yes
C5 . C4 . C21 . 119.9(3) yes
C4 . C5 . C6 . 121.6(3) yes
C4 . C5 . H51 . 119.2 no
C6 . C5 . H51 . 119.2 no
N1 . C6 . C1 . 114.0(3) yes
N1 . C6 . C5 . 124.4(3) yes
C1 . C6 . C5 . 121.5(3) yes
O2 . C7 . C8 . 120.9(3) yes
O2 . C7 . C12 . 119.6(3) yes
C8 . C7 . C12 . 119.5(3) yes
C7 . C8 . C9 . 117.0(3) yes
C7 . C8 . C25 . 121.6(3) yes
C9 . C8 . C25 . 121.4(3) yes
C8 . C9 . C10 . 124.7(3) yes
C8 . C9 . H91 . 117.7 no
C10 . C9 . H91 . 117.7 no
C9 . C10 . C11 . 116.4(3) yes
C9 . C10 . C29 . 120.5(3) yes
C11 . C10 . C29 . 123.0(4) yes
C10 . C11 . C12 . 121.5(3) yes
C10 . C11 . H111 . 119.2 no
C12 . C11 . H111 . 119.2 no
C7 . C12 . C11 . 120.9(3) yes
C7 . C12 . C13 . 119.1(3) yes
C11 . C12 . C13 . 120.0(3) yes
N1 . C13 . C12 . 112.7(2) yes
N1 . C13 . H132 . 108.7 no
C12 . C13 . H132 . 108.7 no
N1 . C13 . C12 . 112.7(2) yes
N1 . C13 . H131 . 108.7 no
C12 . C13 . H131 . 108.7 no
O3 . C14 . C15 . 121.0(3) yes
O3 . C14 . C19 . 119.6(3) yes
C15 . C14 . C19 . 119.4(3) yes
C14 . C15 . C16 . 117.5(3) yes
C14 . C15 . C33 . 120.8(3) yes
C16 . C15 . C33 . 121.6(3) yes
C15 . C16 . C17 . 124.2(3) yes
C15 . C16 . H161 . 117.9 no
C17 . C16 . H161 . 117.9 no
C16 . C17 . C18 . 116.6(4) yes
C16 . C17 . C37 . 121.9(3) yes
C18 . C17 . C37 . 121.5(4) yes
C17 . C18 . C19 . 122.1(4) yes
C17 . C18 . H181 . 119.0 no
C19 . C18 . H181 . 119.0 no
C14 . C19 . C18 . 120.2(3) yes
C14 . C19 . C20 . 120.0(3) yes
C18 . C19 . C20 . 119.4(3) yes
C19 . C20 . N1 . 115.9(3) yes
C19 . C20 . H202 . 107.8 no
N1 . C20 . H202 . 107.8 no
C19 . C20 . N1 . 115.9(3) yes
C19 . C20 . H201 . 107.8 no
N1 . C20 . H201 . 107.8 no
C4 . C21 . C22 . 109.9(4) yes
C4 . C21 . C23 . 112.1(4) yes
C22 . C21 . C23 . 110.7(5) yes
C4 . C21 . C24 . 109.2(4) yes
C22 . C21 . C24 . 108.6(5) yes
C23 . C21 . C24 . 106.3(5) yes
C21 . C22 . H222 . 109.5 no
C21 . C22 . H223 . 109.5 no
H222 . C22 . H223 . 109.5 no
C21 . C22 . H221 . 109.5 no
C21 . C23 . H232 . 109.5 no
C21 . C23 . H233 . 109.5 no
H232 . C23 . H233 . 109.5 no
C21 . C23 . H231 . 109.5 no
C21 . C24 . H242 . 109.5 no
C21 . C24 . H243 . 109.5 no
H242 . C24 . H243 . 109.5 no
C21 . C24 . H241 . 109.5 no
C8 . C25 . C26 . 110.5(4) yes
C8 . C25 . C27 . 111.9(4) yes
C26 . C25 . C27 . 108.2(4) yes
C8 . C25 . C28 . 109.5(4) yes
C26 . C25 . C28 . 109.8(4) yes
C27 . C25 . C28 . 106.9(4) yes
C25 . C26 . H262 . 109.5 no
C25 . C26 . H263 . 109.5 no
H262 . C26 . H263 . 109.5 no
C25 . C26 . H261 . 109.5 no
C25 . C27 . H272 . 109.5 no
C25 . C27 . H273 . 109.5 no
H272 . C27 . H273 . 109.5 no
C25 . C27 . H271 . 109.5 no
C25 . C28 . H282 . 109.5 no
C25 . C28 . H283 . 109.5 no
H282 . C28 . H283 . 109.5 no
C25 . C28 . H281 . 109.5 no
C10 . C29 . C30 . 108.8(4) yes
C10 . C29 . C31 . 112.1(4) yes
C30 . C29 . C31 . 109.0(5) yes
C10 . C29 . C32 . 110.7(4) yes
C30 . C29 . C32 . 106.8(5) yes
C31 . C29 . C32 . 109.2(6) yes
C29 . C30 . H302 . 109.5 no
C29 . C30 . H303 . 109.5 no
H302 . C30 . H303 . 109.5 no
C29 . C30 . H301 . 109.5 no
C29 . C31 . H312 . 109.5 no
C29 . C31 . H313 . 109.5 no
H312 . C31 . H313 . 109.5 no
C29 . C31 . H311 . 109.5 no
C29 . C32 . H322 . 109.5 no
C29 . C32 . H323 . 109.5 no
H322 . C32 . H323 . 109.5 no
C29 . C32 . H321 . 109.5 no
C15 . C33 . C34 . 110.2(3) yes
C15 . C33 . C35 . 109.8(3) yes
C34 . C33 . C35 . 110.3(4) yes
C15 . C33 . C36 . 111.4(4) yes
C34 . C33 . C36 . 107.0(4) yes
C35 . C33 . C36 . 108.0(4) yes
C33 . C34 . H342 . 109.5 no
C33 . C34 . H343 . 109.5 no
H342 . C34 . H343 . 109.5 no
C33 . C34 . H341 . 109.5 no
C33 . C35 . H352 . 109.5 no
C33 . C35 . H353 . 109.5 no
H352 . C35 . H353 . 109.5 no
C33 . C35 . H351 . 109.5 no
C33 . C36 . H362 . 109.5 no
C33 . C36 . H363 . 109.5 no
H362 . C36 . H363 . 109.5 no
C33 . C36 . H361 . 109.5 no
C17 . C37 . C39 . 108.5(5) yes
C17 . C37 . C40 . 114.1(5) yes
C39 . C37 . C40 . 107.4(6) yes
C17 . C37 . C139 . 113.0(6) yes
C39 . C37 . C139 . 62.3(7) yes
C40 . C37 . C139 . 132.5(7) yes
C17 . C37 . C140 . 105.2(6) yes
C39 . C37 . C140 . 145.7(7) yes
C40 . C37 . C140 . 51.4(6) yes
C139 . C37 . C140 . 109.4(7) yes
C17 . C37 . C38 . 112.8(5) yes
C17 . C37 . C138 . 111.5(6) yes
C38 . C37 . C138 . 135.5(7) yes
C37 . C39 . C139 . 56.6(5) yes
C37 . C40 . C140 . 66.7(6) yes
C37 . C139 . C39 . 61.1(5) yes
C37 . C140 . C40 . 61.9(6) yes
Fe1 . N2 . C41 . 124.8(2) yes
Fe1 . N2 . C43 . 129.5(2) yes
C41 . N2 . C43 . 105.0(3) yes
C41 . N3 . C42 . 106.8(3) yes
C41 . N3 . C44 . 127.0(3) yes
C42 . N3 . C44 . 126.2(3) yes
N3 . C41 . N2 . 112.0(3) yes
N3 . C41 . H411 . 124.0 no
N2 . C41 . H411 . 124.0 no
N3 . C42 . C43 . 106.6(3) yes
N3 . C42 . H421 . 126.7 no
C43 . C42 . H421 . 126.7 no
N2 . C43 . C42 . 109.5(3) yes
N2 . C43 . H431 . 125.2 no
C42 . C43 . H431 . 125.2 no
N3 . C44 . H442 . 109.5 no
N3 . C44 . H443 . 109.5 no
H442 . C44 . H443 . 109.5 no
N3 . C44 . H441 . 109.5 no
C45 . O4 . C47 . 112.2(7) yes
C45 . O4 . O104 . 85.9(10) yes
C47 . O4 . O104 . 62.8(11) yes
C45 . O4 . C145 . 29.3(9) yes
C47 . O4 . C145 . 94.0(11) yes
O104 . O4 . C145 . 56.7(9) yes
C45 . O4 . C147 . 114.7(14) yes
C47 . O4 . C147 . 7.9(12) yes
O104 . O4 . C147 . 70.7(11) yes
C145 . O4 . C147 . 99.5(14) yes
O4 . C45 . C46 . 110.6(8) yes
O4 . C45 . O104 . 37.5(6) yes
C46 . C45 . O104 . 77.0(8) yes
O4 . C45 . C145 . 93.2(15) yes
C46 . C45 . C145 . 34.8(15) yes
O104 . C45 . C145 . 55.7(12) yes
O4 . C45 . H452 . 109.2 no
C46 . C45 . H452 . 109.2 no
O104 . C45 . H452 . 106.6 no
C145 . C45 . H452 . 88.2 no
O4 . C45 . C46 . 110.6(8) yes
O4 . C45 . O104 . 37.5(6) yes
C46 . C45 . O104 . 77.0(8) yes
O4 . C45 . C145 . 93.2(15) yes
C46 . C45 . C145 . 34.8(15) yes
O104 . C45 . C145 . 55.7(12) yes
O4 . C45 . H451 . 109.2 no
C46 . C45 . H451 . 109.2 no
O104 . C45 . H451 . 138.4 no
C145 . C45 . H451 . 143.9 no
C45 . C46 . C145 . 30.1(19) yes
C45 . C46 . H462 . 109.5 no
C145 . C46 . H462 . 123.6 no
C45 . C46 . H463 . 109.5 no
C145 . C46 . H463 . 79.5 no
H462 . C46 . H463 . 109.5 no
C45 . C46 . H1463 . 159.8 no
C145 . C46 . H1463 . 134.2 no
H462 . C46 . H1463 . 66.9 no
H463 . C46 . H1463 . 56.9 no
C45 . C46 . C145 . 30.1(19) yes
C45 . C46 . H461 . 109.5 no
C145 . C46 . H461 . 119.7 no
C45 . C46 . H1461 . 121.1 no
C145 . C46 . H1461 . 138.8 no
H461 . C46 . H1461 . 21.0 no
O4 . C47 . C48 . 105.2(8) yes
O4 . C47 . O104 . 44.7(7) yes
C48 . C47 . O104 . 126.4(14) yes
O4 . C47 . C148 . 135.4(14) yes
C48 . C47 . C148 . 44.2(9) yes
O104 . C47 . C148 . 119.5(20) yes
O4 . C47 . H472 . 110.5 no
C48 . C47 . H472 . 110.5 no
O104 . C47 . H472 . 66.2 no
C148 . C47 . H472 . 69.3 no
O4 . C47 . H1472 . 111.2 no
C48 . C47 . H1472 . 115.1 no
O104 . C47 . H1472 . 117.3 no
C148 . C47 . H1472 . 111.8 no
H472 . C47 . H1472 . 104.3 no
O4 . C47 . C48 . 105.2(8) yes
O4 . C47 . O104 . 44.7(7) yes
C48 . C47 . O104 . 126.4(14) yes
O4 . C47 . C148 . 135.4(14) yes
C48 . C47 . C148 . 44.2(9) yes
O104 . C47 . C148 . 119.5(20) yes
O4 . C47 . H471 . 110.5 no
C48 . C47 . H471 . 110.5 no
O104 . C47 . H471 . 121.0 no
C148 . C47 . H471 . 111.0 no
O4 . C47 . H1471 . 62.0 no
C48 . C47 . H1471 . 57.9 no
O104 . C47 . H1471 . 105.7 no
C148 . C47 . H1471 . 102.0 no
H471 . C47 . H1471 . 90.8 no
C47 . C48 . C147 . 6.7(12) yes
C47 . C48 . C148 . 66.6(13) yes
C147 . C48 . C148 . 72.7(13) yes
C47 . C48 . H482 . 109.5 no
C147 . C48 . H482 . 102.8 no
C148 . C48 . H482 . 159.9 no
C47 . C48 . H483 . 109.5 no
C147 . C48 . H483 . 112.9 no
C148 . C48 . H483 . 90.0 no
H482 . C48 . H483 . 109.5 no
C47 . C48 . H1482 . 94.2 no
C147 . C48 . H1482 . 100.5 no
C148 . C48 . H1482 . 48.6 no
H482 . C48 . H1482 . 149.3 no
H483 . C48 . H1482 . 42.0 no
C47 . C48 . C147 . 6.7(12) yes
C47 . C48 . C148 . 66.6(13) yes
C147 . C48 . C148 . 72.7(13) yes
C47 . C48 . H481 . 109.5 no
C147 . C48 . H481 . 112.4 no
C148 . C48 . H481 . 57.2 no
C47 . C48 . H1481 . 97.9 no
C147 . C48 . H1481 . 100.9 no
C148 . C48 . H1481 . 48.9 no
H481 . C48 . H1481 . 11.6 no
C45 . O104 . C47 . 101.7(13) yes
C45 . O104 . O4 . 56.6(8) yes
C47 . O104 . O4 . 72.5(11) yes
C45 . O104 . C145 . 28.9(12) yes
C47 . O104 . C145 . 112.8(13) yes
O4 . O104 . C145 . 85.4(14) yes
C45 . O104 . C147 . 97.5(10) yes
C47 . O104 . C147 . 6.7(14) yes
O4 . O104 . C147 . 65.8(14) yes
C145 . O104 . C147 . 111.5(8) yes
C45 . O104 . H472 . 131.8 no
C47 . O104 . H472 . 45.5 no
O4 . O104 . H472 . 117.6 no
C145 . O104 . H472 . 120.2 no
C147 . O104 . H472 . 52.1 no
O4 . C145 . O104 . 37.9(7) yes
O4 . C145 . C46 . 130(2) yes
O104 . C145 . C46 . 114.4(19) yes
O4 . C145 . C45 . 57.5(14) yes
O104 . C145 . C45 . 95.4(19) yes
C46 . C145 . C45 . 115(3) yes
O4 . C145 . C146 . 125.2(14) yes
O104 . C145 . C146 . 110.9(9) yes
C46 . C145 . C146 . 4.5(19) yes
C45 . C145 . C146 . 113(3) yes
O4 . C145 . H452 . 83.4 no
O104 . C145 . H452 . 110.2 no
C46 . C145 . H452 . 134.7 no
C45 . C145 . H452 . 51.8 no
C146 . C145 . H452 . 137.4 no
O4 . C145 . H463 . 125.6 no
O104 . C145 . H463 . 88.2 no
C46 . C145 . H463 . 52.7 no
C45 . C145 . H463 . 167.3 no
C146 . C145 . H463 . 54.1 no
O4 . C145 . H1452 . 122.6 no
O104 . C145 . H1452 . 109.1 no
C46 . C145 . H1452 . 104.9 no
C45 . C145 . H1452 . 118.0 no
C146 . C145 . H1452 . 109.1 no
H452 . C145 . H463 . 137.8 no
H452 . C145 . H1452 . 66.4 no
H463 . C145 . H1452 . 71.8 no
O4 . C145 . O104 . 37.9(7) yes
O4 . C145 . C46 . 130(2) yes
O104 . C145 . C46 . 114.4(19) yes
O4 . C145 . C45 . 57.5(14) yes
O104 . C145 . C45 . 95.4(19) yes
C46 . C145 . C45 . 115(3) yes
O4 . C145 . C146 . 125.2(14) yes
O104 . C145 . C146 . 110.9(9) yes
C46 . C145 . C146 . 4.5(19) yes
C45 . C145 . C146 . 113(3) yes
O4 . C145 . H1451 . 71.2 no
O104 . C145 . H1451 . 109.1 no
C46 . C145 . H1451 . 109.7 no
C45 . C145 . H1451 . 14.0 no
C146 . C145 . H1451 . 109.1 no
C145 . C146 . H462 . 93.7 no
C145 . C146 . H463 . 52.3 no
H462 . C146 . H463 . 107.7 no
C145 . C146 . H1462 . 109.5 no
H462 . C146 . H1462 . 26.6 no
H463 . C146 . H1462 . 134.2 no
C145 . C146 . H1463 . 109.5 no
H462 . C146 . H1463 . 96.4 no
H463 . C146 . H1463 . 58.2 no
H1462 . C146 . H1463 . 109.5 no
C145 . C146 . H461 . 82.1 no
C145 . C146 . H1461 . 109.5 no
H461 . C146 . H1461 . 28.7 no
O104 . C147 . C48 . 125.3(18) yes
O104 . C147 . O4 . 43.5(8) yes
C48 . C147 . O4 . 112(2) yes
O104 . C147 . C148 . 110.1(9) yes
C48 . C147 . C148 . 44.8(10) yes
O4 . C147 . C148 . 134.5(19) yes
O104 . C147 . H472 . 58.4 no
C48 . C147 . H472 . 105.8 no
O4 . C147 . H472 . 101.7 no
C148 . C147 . H472 . 63.9 no
O104 . C147 . H1472 . 109.3 no
C48 . C147 . H1472 . 124.2 no
O4 . C147 . H1472 . 114.5 no
C148 . C147 . H1472 . 109.3 no
H472 . C147 . H1472 . 92.6 no
O104 . C147 . C48 . 125.3(18) yes
O104 . C147 . O4 . 43.5(8) yes
C48 . C147 . O4 . 112(2) yes
O104 . C147 . C148 . 110.1(9) yes
C48 . C147 . C148 . 44.8(10) yes
O4 . C147 . C148 . 134.5(19) yes
O104 . C147 . H471 . 113.7 no
C48 . C147 . H471 . 120.4 no
O4 . C147 . H471 . 115.1 no
C148 . C147 . H471 . 109.7 no
O104 . C147 . H1471 . 109.3 no
C48 . C147 . H1471 . 64.5 no
O4 . C147 . H1471 . 67.1 no
C148 . C147 . H1471 . 109.3 no
H471 . C147 . H1471 . 104.5 no
C147 . C148 . C47 . 7.3(12) yes
C147 . C148 . C48 . 62.5(14) yes
C47 . C148 . C48 . 69.3(12) yes
C147 . C148 . H1482 . 109.5 no
C47 . C148 . H1482 . 110.4 no
C48 . C148 . H1482 . 75.0 no
C147 . C148 . H1483 . 109.5 no
C47 . C148 . H1483 . 102.7 no
C48 . C148 . H1483 . 171.9 no
H1482 . C148 . H1483 . 109.5 no
C147 . C148 . C47 . 7.3(12) yes
C147 . C148 . C48 . 62.5(14) yes
C47 . C148 . C48 . 69.3(12) yes
C147 . C148 . H481 . 103.8 no
C47 . C148 . H481 . 110.7 no
C48 . C148 . H481 . 56.0 no
C147 . C148 . H1481 . 109.5 no
C47 . C148 . H1481 . 115.1 no
C48 . C148 . H1481 . 74.4 no
H481 . C148 . H1481 . 20.6 no
C51 2_666 O5 . H491 2_666 145.7 no
C51 2_666 O5 . O5 2_666 56.5(16) yes
H491 2_666 O5 . O5 2_666 154.2 no
C51 2_666 O5 . C49 2_666 129(4) yes
H491 2_666 O5 . C49 2_666 66.5 no
O5 2_666 O5 . C49 2_666 89(3) yes
C51 2_666 O5 . C49 . 33.4(13) yes
H491 2_666 O5 . C49 . 164.5 no
O5 2_666 O5 . C49 . 39(2) yes
C49 2_666 O5 . C49 . 128(2) yes
C51 2_666 O5 . C51 . 138.3(15) yes
H491 2_666 O5 . C51 . 74.8 no
O5 2_666 O5 . C51 . 82(2) yes
C49 2_666 O5 . C51 . 40(2) yes
C49 . O5 . C51 . 111.9(9) yes
O5 . C49 . C52 2_666 151.5(15) yes
O5 . C49 . C51 2_666 88(2) yes
C52 2_666 C49 . C51 2_666 64(2) yes
O5 . C49 . O5 2_666 52(2) yes
C52 2_666 C49 . O5 2_666 135(4) yes
C51 2_666 C49 . O5 2_666 102(4) yes
O5 . C49 . C50 . 110.3(9) yes
C52 2_666 C49 . C50 . 41.7(14) yes
C51 2_666 C49 . C50 . 30(3) yes
O5 2_666 C49 . C50 . 131(4) yes
O5 . C49 . H492 . 109.2 no
C52 2_666 C49 . H492 . 89.7 no
C51 2_666 C49 . H492 . 137.5 no
O5 2_666 C49 . H492 . 120.0 no
C50 . C49 . H492 . 109.3 no
O5 . C49 . C52 2_666 151.5(15) yes
O5 . C49 . C51 2_666 88(2) yes
C52 2_666 C49 . C51 2_666 64(2) yes
O5 . C49 . O5 2_666 52(2) yes
C52 2_666 C49 . O5 2_666 135(4) yes
C51 2_666 C49 . O5 2_666 102(4) yes
O5 . C49 . C50 . 110.3(9) yes
C52 2_666 C49 . C50 . 41.7(14) yes
C51 2_666 C49 . C50 . 30(3) yes
O5 2_666 C49 . C50 . 131(4) yes
O5 . C49 . H491 . 109.3 no
C52 2_666 C49 . H491 . 82.7 no
C51 2_666 C49 . H491 . 99.7 no
O5 2_666 C49 . H491 . 57.4 no
C50 . C49 . H491 . 109.3 no
C49 . C50 . C52 2_666 77(2) yes
C49 . C50 . C51 2_666 33(3) yes
C52 2_666 C50 . C51 2_666 98(4) yes
C49 . C50 . H502 . 109.5 no
C52 2_666 C50 . H502 . 116.3 no
C51 2_666 C50 . H502 . 77.8 no
C49 . C50 . H503 . 109.5 no
C52 2_666 C50 . H503 . 128.4 no
C51 2_666 C50 . H503 . 114.2 no
H502 . C50 . H503 . 109.5 no
H511 2_666 C50 . C49 . 62.9 no
H511 2_666 C50 . C52 2_666 133.4 no
C49 . C50 . C52 2_666 77(2) yes
H511 2_666 C50 . C51 2_666 59.7 no
C49 . C50 . C51 2_666 33(3) yes
C52 2_666 C50 . C51 2_666 98(4) yes
H511 2_666 C50 . H501 . 151.0 no
C49 . C50 . H501 . 109.5 no
C52 2_666 C50 . H501 . 33.3 no
C51 2_666 C50 . H501 . 130.0 no
H502 2_666 C51 . O5 . 143.3 no
H502 2_666 C51 . O5 2_666 134.3 no
O5 . C51 . O5 2_666 41.7(15) yes
H502 2_666 C51 . C49 2_666 166.3 no
O5 . C51 . C49 2_666 39(3) yes
O5 2_666 C51 . C49 2_666 58.2(19) yes
H502 2_666 C51 . C50 2_666 57.1 no
O5 . C51 . C50 2_666 155(4) yes
O5 2_666 C51 . C50 2_666 144(5) yes
C49 2_666 C51 . C50 2_666 118(5) yes
H502 2_666 C51 . C52 . 84.8 no
O5 . C51 . C52 . 110.3(9) yes
O5 2_666 C51 . C52 . 141(2) yes
C49 2_666 C51 . C52 . 83(3) yes
C50 2_666 C51 . C52 . 49(3) yes
H502 2_666 C51 . H512 . 35.0 no
O5 . C51 . H512 . 109.2 no
O5 2_666 C51 . H512 . 106.9 no
C49 2_666 C51 . H512 . 146.6 no
C50 2_666 C51 . H512 . 92.0 no
C52 . C51 . H512 . 109.2 no
O5 . C51 . O5 2_666 41.7(15) yes
O5 . C51 . C49 2_666 39(3) yes
O5 2_666 C51 . C49 2_666 58.2(19) yes
O5 . C51 . C50 2_666 155(4) yes
O5 2_666 C51 . C50 2_666 144(5) yes
C49 2_666 C51 . C50 2_666 118(5) yes
O5 . C51 . C52 . 110.3(9) yes
O5 2_666 C51 . C52 . 141(2) yes
C49 2_666 C51 . C52 . 83(3) yes
C50 2_666 C51 . C52 . 49(3) yes
O5 . C51 . H511 . 109.3 no
O5 2_666 C51 . H511 . 71.4 no
C49 2_666 C51 . H511 . 94.3 no
C50 2_666 C51 . H511 . 73.5 no
C52 . C51 . H511 . 109.3 no
C51 . C52 . C49 2_666 33.2(14) yes
C51 . C52 . C50 2_666 34(2) yes
C49 2_666 C52 . C50 2_666 61.5(17) yes
C51 . C52 . H522 . 109.4 no
C49 2_666 C52 . H522 . 80.8 no
C50 2_666 C52 . H522 . 114.2 no
C51 . C52 . H523 . 109.5 no
C49 2_666 C52 . H523 . 105.1 no
C50 2_666 C52 . H523 . 130.4 no
H522 . C52 . H523 . 109.5 no
C51 . C52 . C49 2_666 33.2(14) yes
C51 . C52 . C50 2_666 34(2) yes
C49 2_666 C52 . C50 2_666 61.5(17) yes
C51 . C52 . H501 2_666 93.2 no
C49 2_666 C52 . H501 2_666 121.0 no
C50 2_666 C52 . H501 2_666 60.5 no
C51 . C52 . H521 . 109.5 no
C49 2_666 C52 . H521 . 137.3 no
C50 2_666 C52 . H521 . 77.0 no
H501 2_666 C52 . H521 . 16.5 no

loop_
_geom_bond_atom_site_label_1
_geom_bond_site_symmetry_1
_geom_bond_atom_site_label_2
_geom_bond_site_symmetry_2
_geom_bond_distance
_geom_bond_publ_flag
Fe1 . O1 . 1.918(2) yes
Fe1 . O2 . 1.866(2) yes
Fe1 . O3 . 1.864(2) yes
Fe1 . N1 . 2.212(3) yes
Fe1 . N2 . 2.099(3) yes
O1 . C1 . 1.336(4) yes
O2 . C7 . 1.347(4) yes
O3 . C14 . 1.343(4) yes
N1 . C6 . 1.463(4) yes
N1 . C13 . 1.509(4) yes
N1 . C20 . 1.481(4) yes
C1 . C2 . 1.401(5) yes
C1 . C6 . 1.401(5) yes
C2 . C3 . 1.389(5) yes
C2 . H21 . 1.000 no
C3 . C4 . 1.392(5) yes
C3 . H31 . 1.000 no
C4 . C5 . 1.397(5) yes
C4 . C21 . 1.542(5) yes
C5 . C6 . 1.369(5) yes
C5 . H51 . 1.000 no
C7 . C8 . 1.420(5) yes
C7 . C12 . 1.394(5) yes
C8 . C9 . 1.389(5) yes
C8 . C25 . 1.533(5) yes
C9 . C10 . 1.400(5) yes
C9 . H91 . 1.000 no
C10 . C11 . 1.386(5) yes
C10 . C29 . 1.532(5) yes
C11 . C12 . 1.390(5) yes
C11 . H111 . 1.000 no
C12 . C13 . 1.500(4) yes
C13 . H132 . 1.000 no
C13 . H131 . 1.000 no
C14 . C15 . 1.415(5) yes
C14 . C19 . 1.403(5) yes
C15 . C16 . 1.387(6) yes
C15 . C33 . 1.541(5) yes
C16 . C17 . 1.391(6) yes
C16 . H161 . 1.000 no
C17 . C18 . 1.387(5) yes
C17 . C37 . 1.526(6) yes
C18 . C19 . 1.382(5) yes
C18 . H181 . 1.000 no
C19 . C20 . 1.506(4) yes
C20 . H202 . 1.000 no
C20 . H201 . 1.000 no
C21 . C22 . 1.489(8) yes
C21 . C23 . 1.520(7) yes
C21 . C24 . 1.517(8) yes
C22 . H222 . 1.000 no
C22 . H223 . 1.000 no
C22 . H221 . 1.000 no
C23 . H232 . 1.000 no
C23 . H233 . 1.000 no
C23 . H231 . 1.000 no
C24 . H242 . 1.000 no
C24 . H243 . 1.000 no
C24 . H241 . 1.000 no
C25 . C26 . 1.529(7) yes
C25 . C27 . 1.532(6) yes
C25 . C28 . 1.523(7) yes
C26 . H262 . 1.000 no
C26 . H263 . 1.000 no
C26 . H261 . 1.000 no
C27 . H272 . 1.000 no
C27 . H273 . 1.000 no
C27 . H271 . 1.000 no
C28 . H282 . 1.000 no
C28 . H283 . 1.000 no
C28 . H281 . 1.000 no
C29 . C30 . 1.514(7) yes
C29 . C31 . 1.500(8) yes
C29 . C32 . 1.523(7) yes
C30 . H302 . 1.000 no
C30 . H303 . 1.000 no
C30 . H301 . 1.000 no
C31 . H312 . 1.000 no
C31 . H313 . 1.000 no
C31 . H311 . 1.000 no
C32 . H322 . 1.000 no
C32 . H323 . 1.000 no
C32 . H321 . 1.000 no
C33 . C34 . 1.528(6) yes
C33 . C35 . 1.539(7) yes
C33 . C36 . 1.550(6) yes
C34 . H342 . 1.000 no
C34 . H343 . 1.000 no
C34 . H341 . 1.000 no
C35 . H352 . 1.000 no
C35 . H353 . 1.000 no
C35 . H351 . 1.000 no
C36 . H362 . 1.000 no
C36 . H363 . 1.000 no
C36 . H361 . 1.000 no
C37 . C39 . 1.568(8) yes
C37 . C40 . 1.505(8) yes
C37 . C139 . 1.495(9) yes
C37 . C140 . 1.567(9) yes
C37 . C38 . 1.550(8) yes
C37 . C138 . 1.543(9) yes
C39 . C139 . 1.587(16) yes
C40 . C140 . 1.332(16) yes
N2 . C41 . 1.306(4) yes
N2 . C43 . 1.376(5) yes
N3 . C41 . 1.334(4) yes
N3 . C42 . 1.359(5) yes
N3 . C44 . 1.456(5) yes
C41 . H411 . 1.000 no
C42 . C43 . 1.341(6) yes
C42 . H421 . 1.000 no
C43 . H431 . 1.000 no
C44 . H442 . 1.000 no
C44 . H443 . 1.000 no
C44 . H441 . 1.000 no
O4 . C45 . 1.411(9) yes
O4 . C47 . 1.396(9) yes
O4 . O104 . 1.029(13) yes
O4 . C145 . 1.67(2) yes
O4 . C147 . 1.36(2) yes
C45 . C46 . 1.479(9) yes
C45 . O104 . 1.686(17) yes
C45 . C145 . 0.82(3) yes
C45 . H452 . 1.000 no
C45 . C46 . 1.479(9) yes
C45 . O104 . 1.686(17) yes
C45 . C145 . 0.82(3) yes
C45 . H451 . 1.000 no
C46 . C145 . 0.932(19) yes
C46 . H462 . 1.000 no
C46 . H463 . 1.000 no
C46 . H1463 . 1.300 no
C46 . C145 . 0.932(19) yes
C46 . H461 . 1.000 no
C46 . H1461 . 1.266 no
C47 . C48 . 1.490(9) yes
C47 . O104 . 1.30(2) yes
C47 . C148 . 1.46(2) yes
C47 . H472 . 1.000 no
C47 . H1472 . 1.011 no
C47 . C48 . 1.490(9) yes
C47 . O104 . 1.30(2) yes
C47 . C148 . 1.46(2) yes
C47 . H471 . 1.000 no
C47 . H1471 . 1.182 no
C48 . C147 . 1.40(3) yes
C48 . C148 . 1.11(2) yes
C48 . H482 . 1.000 no
C48 . H483 . 1.000 no
C48 . H1482 . 1.287 no
C48 . C147 . 1.40(3) yes
C48 . C148 . 1.11(2) yes
C48 . H481 . 1.000 no
C48 . H1481 . 1.279 no
O104 . C145 . 1.400(9) yes
O104 . C147 . 1.411(10) yes
O104 . H472 . 1.282 no
C145 . C146 . 1.500(10) yes
C145 . H452 . 1.273 no
C145 . H463 . 1.236 no
C145 . H1452 . 1.000 no
C145 . C146 . 1.500(10) yes
C145 . H1451 . 1.000 no
C146 . H462 . 0.716 no
C146 . H463 . 1.266 no
C146 . H1462 . 1.000 no
C146 . H1463 . 1.000 no
C146 . H461 . 0.971 no
C146 . H1461 . 1.000 no
C147 . C148 . 1.503(10) yes
C147 . H472 . 1.189 no
C147 . H1472 . 1.000 no
C147 . C148 . 1.503(10) yes
C147 . H471 . 0.971 no
C147 . H1471 . 1.000 no
C148 . H1482 . 1.000 no
C148 . H1483 . 1.000 no
C148 . H481 . 1.014 no
C148 . H1481 . 1.000 no
O5 . C51 2_666 1.68(4) yes
O5 . H491 2_666 0.918 no
O5 . O5 2_666 1.13(4) yes
O5 . C49 2_666 0.90(4) yes
O5 . C49 . 1.429(10) yes
O5 . C51 . 1.417(10) yes
C49 . C52 2_666 1.68(4) yes
C49 . C51 2_666 0.93(4) yes
C49 . C50 . 1.515(10) yes
C49 . H492 . 1.000 no
C49 . C52 2_666 1.68(4) yes
C49 . C51 2_666 0.93(4) yes
C49 . C50 . 1.515(10) yes
C49 . H491 . 1.000 no
C50 . C52 2_666 1.15(4) yes
C50 . C51 2_666 0.84(4) yes
C50 . H502 . 1.000 no
C50 . H503 . 1.000 no
C50 . H511 2_666 1.110 no
C50 . C52 2_666 1.15(4) yes
C50 . C51 2_666 0.84(4) yes
C50 . H501 . 1.000 no
C51 . H502 2_666 1.164 no
C51 . C52 . 1.515(10) yes
C51 . H512 . 1.001 no
C51 . C52 . 1.515(10) yes
C51 . H511 . 0.999 no
C52 . H522 . 1.000 no
C52 . H523 . 1.000 no
C52 . H501 2_666 0.630 no
C52 . H521 . 1.000 no
